data_4308580
loop_
_publ_author_name
'Heather K. Izumi'
'Janet E. Kirsch'
'Charlotte L. Stern'
'Kenneth R. Poeppelmeier'

_publ_section_title
;
Examining the Out-of-Center Distortion in the [NbOF5]2- Anion
;
_journal_name_full 'Inorganic Chemistry'
_journal_page_first 884
_journal_page_last 895
_journal_paper_doi 10.1021/ic048766d
_journal_volume 44
_journal_year 2005
_chemical_formula_sum 'C20 H24 Cd F5 N8 Nb O'
_chemical_formula_weight 692.78
_chemical_name_common Cd(C~5~H~6~N~2~)~4~NbOF~5~
_chemical_name_systematic
; 
 ? 
;
_space_group_IT_number 78
_symmetry_cell_setting tetragonal
_symmetry_space_group_name_Hall 'P 4cw'
_symmetry_space_group_name_H-M 'P 43'
_atom_sites_solution_hydrogens geom
_atom_sites_solution_primary direct
_atom_sites_solution_secondary difmap
_audit_creation_method SHELXL-97
_cell_angle_alpha 90.00
_cell_angle_beta 90.00
_cell_angle_gamma 90.00
_cell_formula_units_Z 4
_cell_length_a 8.4034(4)
_cell_length_b 8.4034(4)
_cell_length_c 34.933(3)
_cell_measurement_reflns_used 6993
_cell_measurement_temperature 153(2)
_cell_measurement_theta_max 28.83
_cell_measurement_theta_min 2.42
_cell_volume 2466.9(3)
_computing_structure_refinement 'SHELXL-97 (Sheldrick, 1997)'
_computing_structure_solution 'SHELXS-97 (Sheldrick, 1990)'
_diffrn_ambient_temperature 153(2)
_diffrn_measured_fraction_theta_full 0.956
_diffrn_measured_fraction_theta_max 0.956
_diffrn_measurement_device_type
;
Bruker SMART 1000 CCD area detector diffractometer
;
_diffrn_measurement_method \w
_diffrn_radiation_monochromator graphite
_diffrn_radiation_source 'fine-focus sealed tube'
_diffrn_radiation_type MoK\a
_diffrn_radiation_wavelength 0.71073
_diffrn_reflns_av_R_equivalents 0.0326
_diffrn_reflns_av_sigmaI/netI 0.0246
_diffrn_reflns_limit_h_max 11
_diffrn_reflns_limit_h_min -11
_diffrn_reflns_limit_k_max 11
_diffrn_reflns_limit_k_min -11
_diffrn_reflns_limit_l_max 46
_diffrn_reflns_limit_l_min -46
_diffrn_reflns_number 23209
_diffrn_reflns_theta_full 28.95
_diffrn_reflns_theta_max 28.95
_diffrn_reflns_theta_min 2.33
_exptl_absorpt_coefficient_mu 1.395
_exptl_absorpt_correction_T_max 0.8943
_exptl_absorpt_correction_T_min 0.6461
_exptl_absorpt_correction_type 'face indexed'
_exptl_absorpt_process_details XPREP
_exptl_crystal_colour colorless
_exptl_crystal_density_diffrn 1.865
_exptl_crystal_density_meas 1.884(8)
_exptl_crystal_density_method 'flotation pycnometry'
_exptl_crystal_description needle
_exptl_crystal_F_000 1368
_exptl_crystal_size_max 0.206
_exptl_crystal_size_mid 0.051
_exptl_crystal_size_min 0.042
_refine_diff_density_max 1.556
_refine_diff_density_min -0.555
_refine_diff_density_rms 0.103
_refine_ls_abs_structure_details 'Flack H D (1983), Acta Cryst. A39, 876-881'
_refine_ls_abs_structure_Flack -0.02(3)
_refine_ls_extinction_coef none
_refine_ls_extinction_method none
_refine_ls_goodness_of_fit_ref 1.096
_refine_ls_hydrogen_treatment mixed
_refine_ls_matrix_type full
_refine_ls_number_parameters 325
_refine_ls_number_reflns 6078
_refine_ls_number_restraints 1
_refine_ls_restrained_S_all 1.095
_refine_ls_R_factor_all 0.0427
_refine_ls_R_factor_gt 0.0384
_refine_ls_shift/su_max 0.001
_refine_ls_shift/su_mean 0.000
_refine_ls_structure_factor_coef Fsqd
_refine_ls_weighting_details 'calc w=1/[\s^2^(Fo^2^)+(0.0335P)^2^+6.0806P] where P=(Fo^2^+2Fc^2^)/3'
_refine_ls_weighting_scheme calc
_refine_ls_wR_factor_gt 0.0876
_refine_ls_wR_factor_ref 0.0894
_reflns_number_gt 5555
_reflns_number_total 6078
_reflns_threshold_expression >2sigma(I)
_cod_data_source_file ic048766dsi20040903_031408_2.cif
_cod_data_source_block Cd(3-apy)4NbOF5
_cod_original_cell_volume 2466.9(2)
_cod_database_code 4308580

loop_
_symmetry_equiv_pos_as_xyz
'x, y, z'
'-x, -y, z+1/2'
'-y, x, z+3/4'
'y, -x, z+1/4'

loop_
_atom_site_label
_atom_site_type_symbol
_atom_site_fract_x
_atom_site_fract_y
_atom_site_fract_z
_atom_site_U_iso_or_equiv
_atom_site_adp_type
_atom_site_occupancy
_atom_site_symmetry_multiplicity
_atom_site_calc_flag
_atom_site_refinement_flags
_atom_site_disorder_assembly
_atom_site_disorder_group
Cd1 Cd 0.53897(4) 0.89785(4) 0.011800(6) 0.02364(8) Uani 1 1 d . . .
Nb1 Nb 0.53925(5) 1.39595(6) 0.011852(17) 0.03381(10) Uani 1 1 d . . .
F1 F 0.5284(4) 0.6260(3) 0.00940(14) 0.0401(7) Uani 1 1 d . . .
F2 F 0.4222(6) 1.4002(5) 0.05878(12) 0.0594(11) Uani 1 1 d . . .
F3 F 0.3455(4) 1.3874(4) -0.01685(12) 0.0511(10) Uani 1 1 d . . .
F4 F 0.6568(5) 1.3966(4) -0.03562(11) 0.0504(9) Uani 1 1 d . . .
F5 F 0.7353(5) 1.4085(5) 0.03908(12) 0.0584(11) Uani 1 1 d . . .
O1 O 0.5499(4) 1.1686(3) 0.01378(13) 0.0252(6) Uani 1 1 d . . .
N1 N 0.6057(5) 0.8996(5) -0.05282(12) 0.0307(9) Uani 1 1 d . . .
N2 N 0.5778(10) 1.1881(9) -0.1297(2) 0.078(2) Uani 1 1 d . . .
H2A H 0.5922 1.1981 -0.1546 0.094 Uiso 1 1 calc R . .
H2B H 0.5513 1.2715 -0.1159 0.094 Uiso 1 1 calc R . .
N3 N 0.7984(5) 0.8704(5) 0.03485(11) 0.0259(8) Uani 1 1 d . . .
N4 N 1.1089(7) 0.5667(7) 0.0356(2) 0.0593(16) Uani 1 1 d . . .
H4A H 1.1952 0.5390 0.0482 0.071 Uiso 1 1 calc R . .
H4B H 1.0753 0.5081 0.0163 0.071 Uiso 1 1 calc R . .
N5 N 0.4728(5) 0.9003(5) 0.07675(13) 0.0307(9) Uani 1 1 d . . .
N6 N 0.4711(9) 0.6070(8) 0.1522(2) 0.0705(19) Uani 1 1 d . . .
H6A H 0.5003 0.5226 0.1390 0.085 Uiso 1 1 calc R . .
H6B H 0.4485 0.5980 0.1767 0.085 Uiso 1 1 calc R . .
N7 N 0.2797(5) 0.9204(5) -0.01113(12) 0.0272(8) Uani 1 1 d . . .
N8 N -0.0358(6) 1.2189(6) -0.01399(17) 0.0488(13) Uani 1 1 d . . .
H8A H -0.1200 1.2455 -0.0275 0.059 Uiso 1 1 calc R . .
H8B H -0.0055 1.2787 0.0054 0.059 Uiso 1 1 calc R . .
C1 C 0.5776(7) 1.0328(7) -0.07234(16) 0.0337(12) Uani 1 1 d . . .
H1A H 0.5434 1.1244 -0.0587 0.040 Uiso 1 1 calc R . .
C2 C 0.5966(8) 1.0444(7) -0.11281(18) 0.0407(14) Uani 1 1 d . . .
C3 C 0.6375(9) 0.9092(8) -0.13207(16) 0.0492(16) Uani 1 1 d . . .
H3A H 0.6453 0.9099 -0.1592 0.059 Uiso 1 1 calc R . .
C4 C 0.6671(8) 0.7731(8) -0.11206(18) 0.0458(14) Uani 1 1 d . . .
H4C H 0.6985 0.6794 -0.1252 0.055 Uiso 1 1 calc R . .
C5 C 0.6517(7) 0.7710(7) -0.07299(17) 0.0376(12) Uani 1 1 d . . .
H5A H 0.6742 0.6751 -0.0596 0.045 Uiso 1 1 calc R . .
C6 C 0.8861(6) 0.7421(6) 0.02661(16) 0.0322(10) Uani 1 1 d . . .
H6C H 0.8514 0.6742 0.0065 0.039 Uiso 1 1 calc R . .
C7 C 1.0262(6) 0.7025(6) 0.04594(17) 0.0334(11) Uani 1 1 d . . .
C8 C 1.0706(6) 0.8010(8) 0.07572(19) 0.0421(14) Uani 1 1 d . . .
H8C H 1.1615 0.7761 0.0908 0.050 Uiso 1 1 calc R . .
C9 C 0.9826(7) 0.9355(8) 0.08348(17) 0.0397(13) Uani 1 1 d . . .
H9A H 1.0158 1.0064 0.1031 0.048 Uiso 1 1 calc R . .
C10 C 0.8475(6) 0.9671(6) 0.06305(16) 0.0332(11) Uani 1 1 d . . .
H10A H 0.7872 1.0596 0.0689 0.040 Uiso 1 1 calc R . .
C11 C 0.4964(6) 0.7635(6) 0.09627(14) 0.0311(10) Uani 1 1 d . . .
H11A H 0.5386 0.6739 0.0832 0.037 Uiso 1 1 calc R . .
C12 C 0.4608(7) 0.7503(7) 0.13479(17) 0.0378(12) Uani 1 1 d . . .
C13 C 0.4030(7) 0.8830(8) 0.15411(17) 0.0421(13) Uani 1 1 d . . .
H13A H 0.3771 0.8768 0.1805 0.051 Uiso 1 1 calc R . .
C14 C 0.3837(7) 1.0243(8) 0.13427(18) 0.0410(13) Uani 1 1 d . . .
H14A H 0.3478 1.1173 0.1471 0.049 Uiso 1 1 calc R . .
C15 C 0.4172(6) 1.0287(7) 0.09556(16) 0.0346(11) Uani 1 1 d . . .
H15A H 0.4006 1.1249 0.0818 0.041 Uiso 1 1 calc R . .
C16 C 0.1898(6) 1.0463(6) -0.00364(14) 0.0274(9) Uani 1 1 d . . .
H16A H 0.2233 1.1160 0.0162 0.033 Uiso 1 1 calc R . .
C17 C 0.0485(6) 1.0837(6) -0.02307(16) 0.0323(11) Uani 1 1 d . . .
C18 C 0.0066(6) 0.9836(8) -0.0535(2) 0.0405(14) Uani 1 1 d . . .
H18A H -0.0834 1.0069 -0.0689 0.049 Uiso 1 1 calc R . .
C19 C 0.0968(7) 0.8521(8) -0.06056(17) 0.0402(13) Uani 1 1 d . . .
H19A H 0.0655 0.7806 -0.0802 0.048 Uiso 1 1 calc R . .
C20 C 0.2315(6) 0.8212(6) -0.03989(16) 0.0319(11) Uani 1 1 d . . .
H20A H 0.2926 0.7291 -0.0456 0.038 Uiso 1 1 calc R . .

loop_
_atom_site_aniso_label
_atom_site_aniso_U_11
_atom_site_aniso_U_22
_atom_site_aniso_U_33
_atom_site_aniso_U_23
_atom_site_aniso_U_13
_atom_site_aniso_U_12
Cd1 0.02828(16) 0.01911(14) 0.02353(14) 0.00182(14) -0.00044(15) 0.00252(11)
Nb1 0.0339(2) 0.0418(2) 0.02569(19) -0.0030(2) -0.0008(2) -0.00361(17)
F1 0.0557(19) 0.0242(13) 0.0404(17) 0.0043(16) 0.0025(18) 0.0028(13)
F2 0.081(3) 0.045(2) 0.052(2) 0.0068(18) 0.032(2) 0.014(2)
F3 0.050(2) 0.0391(19) 0.064(2) 0.0087(18) -0.0256(18) -0.0010(16)
F4 0.060(2) 0.0376(18) 0.053(2) 0.0033(16) 0.0252(18) 0.0074(16)
F5 0.058(2) 0.047(2) 0.070(3) 0.0109(19) -0.030(2) -0.0016(18)
O1 0.0346(16) 0.0142(12) 0.0268(15) 0.0022(15) -0.0027(16) 0.0037(11)
N1 0.031(2) 0.032(2) 0.029(2) 0.0041(17) 0.0019(18) -0.0012(18)
N2 0.095(6) 0.080(5) 0.060(4) 0.033(4) -0.015(4) -0.008(4)
N3 0.028(2) 0.026(2) 0.0233(19) -0.0024(15) 0.0015(16) -0.0006(16)
N4 0.045(3) 0.052(3) 0.081(5) 0.004(3) 0.006(3) 0.013(3)
N5 0.029(2) 0.034(2) 0.029(2) 0.0043(18) 0.0047(17) -0.0028(17)
N6 0.088(5) 0.063(4) 0.061(4) 0.017(3) 0.008(4) 0.011(4)
N7 0.029(2) 0.025(2) 0.028(2) 0.0047(16) -0.0033(16) -0.0033(16)
N8 0.042(3) 0.044(3) 0.060(3) 0.011(3) 0.007(3) 0.015(2)
C1 0.042(3) 0.032(3) 0.027(3) -0.002(2) -0.002(2) -0.002(2)
C2 0.051(4) 0.044(3) 0.028(3) 0.003(2) -0.007(2) -0.006(3)
C3 0.065(4) 0.062(4) 0.021(3) -0.004(3) 0.001(3) -0.010(3)
C4 0.058(4) 0.047(3) 0.032(3) -0.012(2) 0.002(3) -0.008(3)
C5 0.041(3) 0.033(3) 0.038(3) 0.000(2) 0.002(2) 0.001(2)
C6 0.031(2) 0.029(2) 0.037(3) 0.000(2) 0.005(2) -0.001(2)
C7 0.025(2) 0.031(3) 0.044(3) 0.012(2) 0.002(2) 0.007(2)
C8 0.022(2) 0.052(4) 0.052(3) 0.014(3) -0.001(2) 0.000(2)
C9 0.035(3) 0.053(4) 0.031(3) -0.006(3) -0.002(2) -0.007(3)
C10 0.029(3) 0.031(3) 0.040(3) -0.007(2) 0.001(2) 0.002(2)
C11 0.035(3) 0.031(3) 0.028(2) 0.000(2) 0.000(2) -0.003(2)
C12 0.043(3) 0.034(3) 0.036(3) 0.008(2) 0.001(2) -0.001(2)
C13 0.046(3) 0.055(4) 0.025(3) 0.000(2) 0.005(2) -0.001(3)
C14 0.043(3) 0.046(3) 0.034(3) 0.000(3) 0.007(2) 0.005(3)
C15 0.031(3) 0.038(3) 0.034(3) 0.000(2) 0.004(2) 0.002(2)
C16 0.029(2) 0.026(2) 0.027(2) 0.0049(19) 0.0034(18) 0.0011(19)
C17 0.024(2) 0.033(3) 0.040(3) 0.014(2) 0.007(2) 0.0040(19)
C18 0.024(3) 0.048(4) 0.050(4) 0.008(3) -0.003(2) 0.000(2)
C19 0.036(3) 0.047(3) 0.037(3) -0.002(2) 0.000(2) -0.009(3)
C20 0.031(3) 0.031(3) 0.034(3) -0.005(2) 0.001(2) -0.002(2)

loop_
_atom_type_symbol
_atom_type_description
_atom_type_scat_dispersion_real
_atom_type_scat_dispersion_imag
_atom_type_scat_source
C C 0.0033 0.0016 'International Tables Vol C Tables 4.2.6.8 and 6.1.1.4'
H H 0.0000 0.0000 'International Tables Vol C Tables 4.2.6.8 and 6.1.1.4'
N N 0.0061 0.0033 'International Tables Vol C Tables 4.2.6.8 and 6.1.1.4'
O O 0.0106 0.0060 'International Tables Vol C Tables 4.2.6.8 and 6.1.1.4'
F F 0.0171 0.0103 'International Tables Vol C Tables 4.2.6.8 and 6.1.1.4'
Nb Nb -2.0727 0.6215 'International Tables Vol C Tables 4.2.6.8 and 6.1.1.4'
Cd Cd -0.8075 1.2024 'International Tables Vol C Tables 4.2.6.8 and 6.1.1.4'

loop_
_geom_angle_atom_site_label_1
_geom_angle_atom_site_label_2
_geom_angle_atom_site_label_3
_geom_angle
_geom_angle_site_symmetry_1
_geom_angle_site_symmetry_3
_geom_angle_publ_flag
O1 Cd1 F1 179.6(2) . . ?
O1 Cd1 N1 90.76(16) . . ?
F1 Cd1 N1 88.87(16) . . ?
O1 Cd1 N7 88.11(13) . . ?
F1 Cd1 N7 91.85(13) . . ?
N1 Cd1 N7 83.76(15) . . ?
O1 Cd1 N3 92.90(13) . . ?
F1 Cd1 N3 87.15(13) . . ?
N1 Cd1 N3 96.32(15) . . ?
N7 Cd1 N3 178.98(15) . . ?
O1 Cd1 N5 88.35(16) . . ?
F1 Cd1 N5 92.02(16) . . ?
N1 Cd1 N5 179.10(16) . . ?
N7 Cd1 N5 96.36(15) . . ?
N3 Cd1 N5 83.57(15) . . ?
F5 Nb1 F2 90.9(2) . . ?
F5 Nb1 O1 89.84(16) . . ?
F2 Nb1 O1 90.73(18) . . ?
F5 Nb1 F3 178.1(2) . . ?
F2 Nb1 F3 90.7(2) . . ?
O1 Nb1 F3 91.18(15) . . ?
F5 Nb1 F4 89.2(2) . . ?
F2 Nb1 F4 178.74(18) . . ?
O1 Nb1 F4 90.53(17) . . ?
F3 Nb1 F4 89.16(19) . . ?
F5 Nb1 F1 90.43(16) . 1_565 ?
F2 Nb1 F1 89.70(18) . 1_565 ?
O1 Nb1 F1 179.5(2) . 1_565 ?
F3 Nb1 F1 88.53(16) . 1_565 ?
F4 Nb1 F1 89.04(17) . 1_565 ?
Nb1 F1 Cd1 173.2(2) 1_545 . ?
Nb1 O1 Cd1 173.8(2) . . ?
C1 N1 C5 117.2(5) . . ?
C1 N1 Cd1 117.4(4) . . ?
C5 N1 Cd1 124.9(4) . . ?
C2 N2 H2A 120.0 . . ?
C2 N2 H2B 120.0 . . ?
H2A N2 H2B 120.0 . . ?
C6 N3 C10 118.4(4) . . ?
C6 N3 Cd1 121.3(3) . . ?
C10 N3 Cd1 118.7(3) . . ?
C7 N4 H4A 120.0 . . ?
C7 N4 H4B 120.0 . . ?
H4A N4 H4B 120.0 . . ?
C15 N5 C11 119.1(5) . . ?
C15 N5 Cd1 124.3(4) . . ?
C11 N5 Cd1 116.6(3) . . ?
C12 N6 H6A 120.0 . . ?
C12 N6 H6B 120.0 . . ?
H6A N6 H6B 120.0 . . ?
C16 N7 C20 117.5(4) . . ?
C16 N7 Cd1 122.0(3) . . ?
C20 N7 Cd1 118.7(3) . . ?
C17 N8 H8A 120.0 . . ?
C17 N8 H8B 120.0 . . ?
H8A N8 H8B 120.0 . . ?
N1 C1 C2 123.0(5) . . ?
N1 C1 H1A 118.5 . . ?
C2 C1 H1A 118.5 . . ?
N2 C2 C3 123.8(7) . . ?
N2 C2 C1 118.7(6) . . ?
C3 C2 C1 117.4(6) . . ?
C4 C3 C2 119.4(6) . . ?
C4 C3 H3A 120.3 . . ?
C2 C3 H3A 120.3 . . ?
C3 C4 C5 120.3(6) . . ?
C3 C4 H4C 119.9 . . ?
C5 C4 H4C 119.9 . . ?
N1 C5 C4 122.5(6) . . ?
N1 C5 H5A 118.7 . . ?
C4 C5 H5A 118.7 . . ?
N3 C6 C7 123.5(5) . . ?
N3 C6 H6C 118.2 . . ?
C7 C6 H6C 118.2 . . ?
C8 C7 N4 123.7(5) . . ?
C8 C7 C6 116.7(5) . . ?
N4 C7 C6 119.5(6) . . ?
C9 C8 C7 119.6(5) . . ?
C9 C8 H8C 120.2 . . ?
C7 C8 H8C 120.2 . . ?
C10 C9 C8 120.2(6) . . ?
C10 C9 H9A 119.9 . . ?
C8 C9 H9A 119.9 . . ?
N3 C10 C9 121.4(5) . . ?
N3 C10 H10A 119.3 . . ?
C9 C10 H10A 119.3 . . ?
N5 C11 C12 121.8(5) . . ?
N5 C11 H11A 119.1 . . ?
C12 C11 H11A 119.1 . . ?
N6 C12 C11 119.7(6) . . ?
N6 C12 C13 121.2(6) . . ?
C11 C12 C13 118.9(5) . . ?
C14 C13 C12 119.1(5) . . ?
C14 C13 H13A 120.5 . . ?
C12 C13 H13A 120.5 . . ?
C15 C14 C13 119.3(6) . . ?
C15 C14 H14A 120.4 . . ?
C13 C14 H14A 120.4 . . ?
N5 C15 C14 121.8(5) . . ?
N5 C15 H15A 119.1 . . ?
C14 C15 H15A 119.1 . . ?
N7 C16 C17 124.4(5) . . ?
N7 C16 H16A 117.8 . . ?
C17 C16 H16A 117.8 . . ?
N8 C17 C18 122.8(5) . . ?
N8 C17 C16 120.6(5) . . ?
C18 C17 C16 116.5(5) . . ?
C19 C18 C17 119.0(5) . . ?
C19 C18 H18A 120.5 . . ?
C17 C18 H18A 120.5 . . ?
C18 C19 C20 121.2(6) . . ?
C18 C19 H19A 119.4 . . ?
C20 C19 H19A 119.4 . . ?
N7 C20 C19 121.2(5) . . ?
N7 C20 H20A 119.4 . . ?
C19 C20 H20A 119.4 . . ?

loop_
_geom_bond_atom_site_label_1
_geom_bond_atom_site_label_2
_geom_bond_distance
_geom_bond_site_symmetry_2
_geom_bond_publ_flag
Cd1 O1 2.278(3) . ?
Cd1 F1 2.288(3) . ?
Cd1 N1 2.326(4) . ?
Cd1 N7 2.329(4) . ?
Cd1 N3 2.335(4) . ?
Cd1 N5 2.336(4) . ?
Nb1 F5 1.905(4) . ?
Nb1 F2 1.912(4) . ?
Nb1 O1 1.914(3) . ?
Nb1 F3 1.914(3) . ?
Nb1 F4 1.930(4) . ?
Nb1 F1 1.937(3) 1_565 ?
F1 Nb1 1.937(3) 1_545 ?
N1 C1 1.332(7) . ?
N1 C5 1.347(7) . ?
N2 C2 1.354(9) . ?
N2 H2A 0.8800 . ?
N2 H2B 0.8800 . ?
N3 C6 1.338(6) . ?
N3 C10 1.342(7) . ?
N4 C7 1.385(8) . ?
N4 H4A 0.8800 . ?
N4 H4B 0.8800 . ?
N5 C15 1.347(7) . ?
N5 C11 1.351(7) . ?
N6 C12 1.352(8) . ?
N6 H6A 0.8800 . ?
N6 H6B 0.8800 . ?
N7 C16 1.327(6) . ?
N7 C20 1.367(7) . ?
N8 C17 1.376(7) . ?
N8 H8A 0.8800 . ?
N8 H8B 0.8800 . ?
C1 C2 1.426(8) . ?
C1 H1A 0.9500 . ?
C2 C3 1.364(9) . ?
C3 C4 1.363(9) . ?
C3 H3A 0.9500 . ?
C4 C5 1.371(8) . ?
C4 H4C 0.9500 . ?
C5 H5A 0.9500 . ?
C6 C7 1.397(7) . ?
C6 H6C 0.9500 . ?
C7 C8 1.381(9) . ?
C8 C9 1.378(9) . ?
C8 H8C 0.9500 . ?
C9 C10 1.367(8) . ?
C9 H9A 0.9500 . ?
C10 H10A 0.9500 . ?
C11 C12 1.383(8) . ?
C11 H11A 0.9500 . ?
C12 C13 1.391(9) . ?
C13 C14 1.384(9) . ?
C13 H13A 0.9500 . ?
C14 C15 1.382(8) . ?
C14 H14A 0.9500 . ?
C15 H15A 0.9500 . ?
C16 C17 1.403(7) . ?
C16 H16A 0.9500 . ?
C17 C18 1.400(9) . ?
C18 C19 1.362(9) . ?
C18 H18A 0.9500 . ?
C19 C20 1.368(8) . ?
C19 H19A 0.9500 . ?
C20 H20A 0.9500 . ?

loop_
_geom_torsion_atom_site_label_1
_geom_torsion_atom_site_label_2
_geom_torsion_atom_site_label_3
_geom_torsion_atom_site_label_4
_geom_torsion
_geom_torsion_site_symmetry_1
_geom_torsion_site_symmetry_2
_geom_torsion_site_symmetry_3
_geom_torsion_site_symmetry_4
_geom_torsion_publ_flag
O1 Cd1 F1 Nb1 120(25) . . . 1_545 ?
N1 Cd1 F1 Nb1 119(2) . . . 1_545 ?
N7 Cd1 F1 Nb1 -157(2) . . . 1_545 ?
N3 Cd1 F1 Nb1 22.9(19) . . . 1_545 ?
N5 Cd1 F1 Nb1 -61(2) . . . 1_545 ?
F5 Nb1 O1 Cd1 -173(2) . . . . ?
F2 Nb1 O1 Cd1 96(2) . . . . ?
F3 Nb1 O1 Cd1 5(2) . . . . ?
F4 Nb1 O1 Cd1 -84(2) . . . . ?
F1 Nb1 O1 Cd1 -51(18) 1_565 . . . ?
F1 Cd1 O1 Nb1 66(24) . . . . ?
N1 Cd1 O1 Nb1 67(2) . . . . ?
N7 Cd1 O1 Nb1 -17(2) . . . . ?
N3 Cd1 O1 Nb1 163(2) . . . . ?
N5 Cd1 O1 Nb1 -113(2) . . . . ?
O1 Cd1 N1 C1 -22.1(4) . . . . ?
F1 Cd1 N1 C1 157.9(4) . . . . ?
N7 Cd1 N1 C1 65.9(4) . . . . ?
N3 Cd1 N1 C1 -115.1(4) . . . . ?
N5 Cd1 N1 C1 -32(11) . . . . ?
O1 Cd1 N1 C5 166.7(4) . . . . ?
F1 Cd1 N1 C5 -13.3(4) . . . . ?
N7 Cd1 N1 C5 -105.3(4) . . . . ?
N3 Cd1 N1 C5 73.7(4) . . . . ?
N5 Cd1 N1 C5 157(11) . . . . ?
O1 Cd1 N3 C6 -153.4(4) . . . . ?
F1 Cd1 N3 C6 26.2(4) . . . . ?
N1 Cd1 N3 C6 -62.3(4) . . . . ?
N7 Cd1 N3 C6 32(9) . . . . ?
N5 Cd1 N3 C6 118.6(4) . . . . ?
O1 Cd1 N3 C10 40.7(4) . . . . ?
F1 Cd1 N3 C10 -139.6(4) . . . . ?
N1 Cd1 N3 C10 131.8(4) . . . . ?
N7 Cd1 N3 C10 -133(8) . . . . ?
N5 Cd1 N3 C10 -47.3(4) . . . . ?
O1 Cd1 N5 C15 18.2(4) . . . . ?
F1 Cd1 N5 C15 -161.8(4) . . . . ?
N1 Cd1 N5 C15 28(11) . . . . ?
N7 Cd1 N5 C15 -69.7(4) . . . . ?
N3 Cd1 N5 C15 111.3(4) . . . . ?
O1 Cd1 N5 C11 -160.3(4) . . . . ?
F1 Cd1 N5 C11 19.7(4) . . . . ?
N1 Cd1 N5 C11 -150(11) . . . . ?
N7 Cd1 N5 C11 111.8(4) . . . . ?
N3 Cd1 N5 C11 -67.2(4) . . . . ?
O1 Cd1 N7 C16 -25.9(4) . . . . ?
F1 Cd1 N7 C16 154.5(4) . . . . ?
N1 Cd1 N7 C16 -116.9(4) . . . . ?
N3 Cd1 N7 C16 148(8) . . . . ?
N5 Cd1 N7 C16 62.2(4) . . . . ?
O1 Cd1 N7 C20 138.8(4) . . . . ?
F1 Cd1 N7 C20 -40.9(4) . . . . ?
N1 Cd1 N7 C20 47.8(4) . . . . ?
N3 Cd1 N7 C20 -47(9) . . . . ?
N5 Cd1 N7 C20 -133.1(4) . . . . ?
C5 N1 C1 C2 -1.0(8) . . . . ?
Cd1 N1 C1 C2 -172.9(4) . . . . ?
N1 C1 C2 N2 -174.6(6) . . . . ?
N1 C1 C2 C3 3.4(9) . . . . ?
N2 C2 C3 C4 174.3(7) . . . . ?
C1 C2 C3 C4 -3.7(10) . . . . ?
C2 C3 C4 C5 1.7(10) . . . . ?
C1 N1 C5 C4 -1.1(8) . . . . ?
Cd1 N1 C5 C4 170.1(5) . . . . ?
C3 C4 C5 N1 0.8(10) . . . . ?
C10 N3 C6 C7 0.4(8) . . . . ?
Cd1 N3 C6 C7 -165.5(4) . . . . ?
N3 C6 C7 C8 1.9(8) . . . . ?
N3 C6 C7 N4 179.7(5) . . . . ?
N4 C7 C8 C9 178.7(6) . . . . ?
C6 C7 C8 C9 -3.6(8) . . . . ?
C7 C8 C9 C10 3.2(9) . . . . ?
C6 N3 C10 C9 -1.0(8) . . . . ?
Cd1 N3 C10 C9 165.3(4) . . . . ?
C8 C9 C10 N3 -0.8(9) . . . . ?
C15 N5 C11 C12 1.9(8) . . . . ?
Cd1 N5 C11 C12 -179.6(4) . . . . ?
N5 C11 C12 N6 173.3(6) . . . . ?
N5 C11 C12 C13 -1.7(9) . . . . ?
N6 C12 C13 C14 -175.3(6) . . . . ?
C11 C12 C13 C14 -0.4(9) . . . . ?
C12 C13 C14 C15 2.1(9) . . . . ?
C11 N5 C15 C14 0.0(8) . . . . ?
Cd1 N5 C15 C14 -178.4(4) . . . . ?
C13 C14 C15 N5 -2.0(9) . . . . ?
C20 N7 C16 C17 0.4(7) . . . . ?
Cd1 N7 C16 C17 165.3(4) . . . . ?
N7 C16 C17 N8 -178.6(5) . . . . ?
N7 C16 C17 C18 -3.2(8) . . . . ?
N8 C17 C18 C19 179.9(5) . . . . ?
C16 C17 C18 C19 4.6(8) . . . . ?
C17 C18 C19 C20 -3.5(9) . . . . ?
C16 N7 C20 C19 1.0(8) . . . . ?
Cd1 N7 C20 C19 -164.4(4) . . . . ?
C18 C19 C20 N7 0.6(9) . . . . ?
